data_1558900
loop_
_publ_author_name
'Bertschler, E.-M.'
'Dietrich, C.'
'Leichtweib, T.'
'Janek, J.'
'Schnick, W.'

_publ_section_title
;
 Li+ ion conductors with adamantane-type nitridophosphate anions
 beta-Li10P4N10 and Li13P4N10X3 with X = Cl, Br
;
_journal_name_full 'Chemistry A European Journal'
_journal_page_first 196
_journal_page_last 205
_journal_paper_doi 10.1002/chem.201704305
_journal_volume 24
_journal_year 2018
_chemical_formula_sum 'Br3 Li13 N10 P4'
_chemical_name_common Li13P4N10Br3
_space_group_IT_number 225
_space_group_name_Hall '-F 4 2 3'
_space_group_name_H-M_alt 'F m -3 m'
_cell_angle_alpha 90.000000
_cell_angle_beta 90.000000
_cell_angle_gamma 90.000000
_cell_formula_units_Z 8
_cell_length_a 14.1096(7)
_cell_length_b 14.1096(7)
_cell_length_c 14.1096(7)
_cell_volume 2809.0(2)
_diffrn_ambient_pressure 100
_diffrn_ambient_temperature 298
_cod_data_source_file Li13P4N10Br3.cif
_cod_data_source_block Li13P4N10Br3
_cod_depositor_comments
;Wrong site and atom name is corrected.
 Cl -> Br.
;
_cod_original_cell_volume 2808.950667
_cod_original_formula_sum 'Li13 P4 N10 Br3'
_cod_database_code 1558900

loop_
_space_group_symop_id
_space_group_symop_operation_xyz
1 x,y,z
2 -x,-y,-z
3 -x,-y,z
4 x,y,-z
5 -x,y,-z
6 x,-y,z
7 x,-y,-z
8 -x,y,z
9 z,x,y
10 -z,-x,-y
11 z,-x,-y
12 -z,x,y
13 -z,-x,y
14 z,x,-y
15 -z,x,-y
16 z,-x,y
17 y,z,x
18 -y,-z,-x
19 -y,z,-x
20 y,-z,x
21 y,-z,-x
22 -y,z,x
23 -y,-z,x
24 y,z,-x
25 y,x,-z
26 -y,-x,z
27 -y,-x,-z
28 y,x,z
29 y,-x,z
30 -y,x,-z
31 -y,x,z
32 y,-x,-z
33 x,z,-y
34 -x,-z,y
35 -x,z,y
36 x,-z,-y
37 -x,-z,-y
38 x,z,y
39 x,-z,y
40 -x,z,-y
41 z,y,-x
42 -z,-y,x
43 z,-y,x
44 -z,y,-x
45 -z,y,x
46 z,-y,-x
47 -z,-y,-x
48 z,y,x
49 x,y+1/2,z+1/2
50 -x,-y+1/2,-z+1/2
51 -x,-y+1/2,z+1/2
52 x,y+1/2,-z+1/2
53 -x,y+1/2,-z+1/2
54 x,-y+1/2,z+1/2
55 x,-y+1/2,-z+1/2
56 -x,y+1/2,z+1/2
57 z,x+1/2,y+1/2
58 -z,-x+1/2,-y+1/2
59 z,-x+1/2,-y+1/2
60 -z,x+1/2,y+1/2
61 -z,-x+1/2,y+1/2
62 z,x+1/2,-y+1/2
63 -z,x+1/2,-y+1/2
64 z,-x+1/2,y+1/2
65 y,z+1/2,x+1/2
66 -y,-z+1/2,-x+1/2
67 -y,z+1/2,-x+1/2
68 y,-z+1/2,x+1/2
69 y,-z+1/2,-x+1/2
70 -y,z+1/2,x+1/2
71 -y,-z+1/2,x+1/2
72 y,z+1/2,-x+1/2
73 y,x+1/2,-z+1/2
74 -y,-x+1/2,z+1/2
75 -y,-x+1/2,-z+1/2
76 y,x+1/2,z+1/2
77 y,-x+1/2,z+1/2
78 -y,x+1/2,-z+1/2
79 -y,x+1/2,z+1/2
80 y,-x+1/2,-z+1/2
81 x,z+1/2,-y+1/2
82 -x,-z+1/2,y+1/2
83 -x,z+1/2,y+1/2
84 x,-z+1/2,-y+1/2
85 -x,-z+1/2,-y+1/2
86 x,z+1/2,y+1/2
87 x,-z+1/2,y+1/2
88 -x,z+1/2,-y+1/2
89 z,y+1/2,-x+1/2
90 -z,-y+1/2,x+1/2
91 z,-y+1/2,x+1/2
92 -z,y+1/2,-x+1/2
93 -z,y+1/2,x+1/2
94 z,-y+1/2,-x+1/2
95 -z,-y+1/2,-x+1/2
96 z,y+1/2,x+1/2
97 x+1/2,y,z+1/2
98 -x+1/2,-y,-z+1/2
99 -x+1/2,-y,z+1/2
100 x+1/2,y,-z+1/2
101 -x+1/2,y,-z+1/2
102 x+1/2,-y,z+1/2
103 x+1/2,-y,-z+1/2
104 -x+1/2,y,z+1/2
105 z+1/2,x,y+1/2
106 -z+1/2,-x,-y+1/2
107 z+1/2,-x,-y+1/2
108 -z+1/2,x,y+1/2
109 -z+1/2,-x,y+1/2
110 z+1/2,x,-y+1/2
111 -z+1/2,x,-y+1/2
112 z+1/2,-x,y+1/2
113 y+1/2,z,x+1/2
114 -y+1/2,-z,-x+1/2
115 -y+1/2,z,-x+1/2
116 y+1/2,-z,x+1/2
117 y+1/2,-z,-x+1/2
118 -y+1/2,z,x+1/2
119 -y+1/2,-z,x+1/2
120 y+1/2,z,-x+1/2
121 y+1/2,x,-z+1/2
122 -y+1/2,-x,z+1/2
123 -y+1/2,-x,-z+1/2
124 y+1/2,x,z+1/2
125 y+1/2,-x,z+1/2
126 -y+1/2,x,-z+1/2
127 -y+1/2,x,z+1/2
128 y+1/2,-x,-z+1/2
129 x+1/2,z,-y+1/2
130 -x+1/2,-z,y+1/2
131 -x+1/2,z,y+1/2
132 x+1/2,-z,-y+1/2
133 -x+1/2,-z,-y+1/2
134 x+1/2,z,y+1/2
135 x+1/2,-z,y+1/2
136 -x+1/2,z,-y+1/2
137 z+1/2,y,-x+1/2
138 -z+1/2,-y,x+1/2
139 z+1/2,-y,x+1/2
140 -z+1/2,y,-x+1/2
141 -z+1/2,y,x+1/2
142 z+1/2,-y,-x+1/2
143 -z+1/2,-y,-x+1/2
144 z+1/2,y,x+1/2
145 x+1/2,y+1/2,z
146 -x+1/2,-y+1/2,-z
147 -x+1/2,-y+1/2,z
148 x+1/2,y+1/2,-z
149 -x+1/2,y+1/2,-z
150 x+1/2,-y+1/2,z
151 x+1/2,-y+1/2,-z
152 -x+1/2,y+1/2,z
153 z+1/2,x+1/2,y
154 -z+1/2,-x+1/2,-y
155 z+1/2,-x+1/2,-y
156 -z+1/2,x+1/2,y
157 -z+1/2,-x+1/2,y
158 z+1/2,x+1/2,-y
159 -z+1/2,x+1/2,-y
160 z+1/2,-x+1/2,y
161 y+1/2,z+1/2,x
162 -y+1/2,-z+1/2,-x
163 -y+1/2,z+1/2,-x
164 y+1/2,-z+1/2,x
165 y+1/2,-z+1/2,-x
166 -y+1/2,z+1/2,x
167 -y+1/2,-z+1/2,x
168 y+1/2,z+1/2,-x
169 y+1/2,x+1/2,-z
170 -y+1/2,-x+1/2,z
171 -y+1/2,-x+1/2,-z
172 y+1/2,x+1/2,z
173 y+1/2,-x+1/2,z
174 -y+1/2,x+1/2,-z
175 -y+1/2,x+1/2,z
176 y+1/2,-x+1/2,-z
177 x+1/2,z+1/2,-y
178 -x+1/2,-z+1/2,y
179 -x+1/2,z+1/2,y
180 x+1/2,-z+1/2,-y
181 -x+1/2,-z+1/2,-y
182 x+1/2,z+1/2,y
183 x+1/2,-z+1/2,y
184 -x+1/2,z+1/2,-y
185 z+1/2,y+1/2,-x
186 -z+1/2,-y+1/2,x
187 z+1/2,-y+1/2,x
188 -z+1/2,y+1/2,-x
189 -z+1/2,y+1/2,x
190 z+1/2,-y+1/2,-x
191 -z+1/2,-y+1/2,-x
192 z+1/2,y+1/2,x

loop_
_atom_site_label
_atom_site_occupancy
_atom_site_fract_x
_atom_site_fract_y
_atom_site_fract_z
_atom_site_adp_type
_atom_site_U_iso_or_equiv
_atom_site_type_symbol
P1 1.0 0.82130(10) 0.82130(10) 0.32130(10) Uiso 0.050000 P
N1 1.0 0.3847(2) 0.6153(2) 0.6153(2) Uiso 0.050000 N
N2 1.0 0.250000 0.750000 0.1158(3) Uiso 0.050000 N
Br1 1.0 0.000000 0.500000 0.31460(10) Uiso 0.050000 Br
Li1 1.0 0.000000 0.000000 0.3665(11) Uiso 0.050000 Li
Li2 1.0 0.1345(8) 0.8655(8) 0.8655(8) Uiso 0.050000 Li
Li3 1.0 0.1817(7) 0.1817(7) 0.500000 Uiso 0.050000 Li
